data_7236163
loop_
_publ_author_name
'Kitos, Alexandros A.'
'Moushi, Eleni E.'
'Manos, Manolis J.'
'Papatriantafyllopoulou, Constantina'
'Tasiopoulos, Anastasios J.'
'Perlepes, Spyros P.'
'Nastopoulos, Vassilios'

_publ_section_title
;
 Solvent-dependent access to mono- and dinuclear copper(ii) assemblies
 based on a flexible imidazole ligand
;
_journal_issue 25
_journal_name_full CrystEngComm
_journal_page_first 4733
_journal_paper_doi 10.1039/C6CE00445H
_journal_volume 18
_journal_year 2016
_chemical_formula_moiety 'C38 H38 Cu2 N8 O2, 2(Cl O4)'
_chemical_formula_sum 'C38 H38 Cl2 Cu2 N8 O10'
_chemical_formula_weight 964.74
_space_group_crystal_system monoclinic
_space_group_IT_number 14
_space_group_name_Hall '-P 2yn'
_space_group_name_H-M_alt 'P 1 21/n 1'
_atom_sites_solution_hydrogens geom
_atom_sites_solution_primary direct
_atom_sites_solution_secondary difmap
_audit_creation_method SHELXL-2014/7
_audit_update_record
;
2016-04-21 deposited with the CCDC.
2016-05-04 downloaded from the CCDC.
;
_cell_angle_alpha 90
_cell_angle_beta 92.226(2)
_cell_angle_gamma 90
_cell_formula_units_Z 2
_cell_length_a 7.8022(2)
_cell_length_b 22.6506(6)
_cell_length_c 11.4896(3)
_cell_measurement_reflns_used 5069
_cell_measurement_temperature 100(2)
_cell_measurement_theta_max 29.2307
_cell_measurement_theta_min 3.0946
_cell_volume 2028.96(9)
_computing_cell_refinement 'CrysAlisPro (Agilent Technologies, 2013)'
_computing_data_collection 'CrysAlisPro (Agilent Technologies, 2013)'
_computing_data_reduction 'CrysAlisPro (Agilent Technologies, 2013)'
_computing_molecular_graphics
;ORTEP-3 for Windows (Farrugia, 1997); PLATON (Spek, 1990);
MERCURY (Bruno et al. 2002); DIAMOND (Brandenburg, 2014); 
X-SEED (Barbour, 2001)
;
_computing_publication_material 'WINGX (Farrugia, 1999)'
_computing_structure_refinement 'SHELXL-2014/7 (Sheldrick, 2014)'
_computing_structure_solution 'SIR92 (Altomare et al., 1994)'
_diffrn_ambient_temperature 100(2)
_diffrn_detector_area_resol_mean 10.4223
_diffrn_measured_fraction_theta_full 0.999
_diffrn_measured_fraction_theta_max 0.999
_diffrn_measurement_device_type 'Oxford Diffraction SuperNova with Atlas detector'
_diffrn_measurement_method '\w scans'
_diffrn_radiation_monochromator mirror
_diffrn_radiation_type MoK\a
_diffrn_radiation_wavelength 0.71073
_diffrn_reflns_av_R_equivalents 0.0271
_diffrn_reflns_av_unetI/netI 0.0385
_diffrn_reflns_Laue_measured_fraction_full 0.999
_diffrn_reflns_Laue_measured_fraction_max 0.999
_diffrn_reflns_limit_h_max 7
_diffrn_reflns_limit_h_min -9
_diffrn_reflns_limit_k_max 28
_diffrn_reflns_limit_k_min -28
_diffrn_reflns_limit_l_max 14
_diffrn_reflns_limit_l_min -11
_diffrn_reflns_number 9555
_diffrn_reflns_point_group_measured_fraction_full 0.999
_diffrn_reflns_point_group_measured_fraction_max 0.999
_diffrn_reflns_theta_full 25.242
_diffrn_reflns_theta_max 26.499
_diffrn_reflns_theta_min 3.101
_diffrn_source 'SuperNova (Mo) X-ray Source'
_exptl_absorpt_coefficient_mu 1.248
_exptl_absorpt_correction_T_max 1.00000
_exptl_absorpt_correction_T_min 0.92313
_exptl_absorpt_correction_type multi-scan
_exptl_absorpt_process_details
;
CrysAlisPro, Agilent Technologies,
Version 1.171.36.28 (release 01-02-2013 CrysAlis171 .NET)
(compiled Feb 1 2013,16:14:44)
Empirical absorption correction using spherical harmonics, 
implemented in SCALE3 ABSPACK scaling algorithm.
;
_exptl_crystal_colour purple
_exptl_crystal_density_diffrn 1.579
_exptl_crystal_density_method 'not measured'
_exptl_crystal_description prism
_exptl_crystal_F_000 988
_exptl_crystal_size_max 0.30
_exptl_crystal_size_mid 0.22
_exptl_crystal_size_min 0.15
_refine_diff_density_max 0.478
_refine_diff_density_min -0.409
_refine_diff_density_rms 0.072
_refine_ls_extinction_method none
_refine_ls_goodness_of_fit_ref 1.059
_refine_ls_hydrogen_treatment mixed
_refine_ls_matrix_type full
_refine_ls_number_parameters 278
_refine_ls_number_reflns 4200
_refine_ls_number_restraints 8
_refine_ls_restrained_S_all 1.059
_refine_ls_R_factor_all 0.0427
_refine_ls_R_factor_gt 0.0343
_refine_ls_shift/su_max 0.000
_refine_ls_shift/su_mean 0.000
_refine_ls_structure_factor_coef Fsqd
_refine_ls_weighting_details 'w=1/[\s^2^(Fo^2^)+(0.0255P)^2^+2.5000P] where P=(Fo^2^+2Fc^2^)/3'
_refine_ls_weighting_scheme calc
_refine_ls_wR_factor_gt 0.0763
_refine_ls_wR_factor_ref 0.0811
_reflns_Friedel_coverage 0.000
_reflns_number_gt 3640
_reflns_number_total 4200
_reflns_threshold_expression 'I > 2\s(I)'
_cod_data_source_file c6ce00445h2.cif
_cod_data_source_block 2a
_cod_original_sg_symbol_H-M 'P 21/n'
_cod_database_code 7236163
_shelx_shelxl_version_number 2014/7
_shelx_space_group_comment
;
The symmetry employed for this shelxl refinement is uniquely defined
by the following loop, which should always be used as a source of
symmetry information in preference to the above space-group names.
They are only intended as comments.
;
_shelx_estimated_absorpt_t_min 0.706
_shelx_estimated_absorpt_t_max 0.835

loop_
_space_group_symop_operation_xyz
'x, y, z'
'-x+1/2, y+1/2, -z+1/2'
'-x, -y, -z'
'x-1/2, -y-1/2, z-1/2'

loop_
_atom_site_label
_atom_site_type_symbol
_atom_site_fract_x
_atom_site_fract_y
_atom_site_fract_z
_atom_site_U_iso_or_equiv
_atom_site_adp_type
_atom_site_occupancy
_atom_site_site_symmetry_order
_atom_site_calc_flag
_atom_site_refinement_flags_posn
_atom_site_refinement_flags_adp
C2A C 0.7833(3) 0.10546(10) 0.7146(2) 0.0134(5) Uani 1 1 d . .
C2B C 1.1425(3) 0.15950(10) 0.83114(19) 0.0127(5) Uani 1 1 d . .
C4A C 0.9048(3) 0.02160(11) 0.6739(2) 0.0163(5) Uani 1 1 d . .
H4A H 0.9596 -0.0147 0.6831 0.020 Uiso 1 1 calc R U
C4B C 1.0130(3) 0.17505(11) 0.9926(2) 0.0169(5) Uani 1 1 d . .
H4B H 0.9575 0.1684 1.0616 0.020 Uiso 1 1 calc R U
C5A C 0.8555(3) 0.04645(11) 0.5710(2) 0.0172(5) Uani 1 1 d . .
H5A H 0.8695 0.0308 0.4971 0.021 Uiso 1 1 calc R U
C5B C 1.0527(3) 0.22880(11) 0.9494(2) 0.0179(5) Uani 1 1 d . .
H5B H 1.0295 0.2654 0.9821 0.021 Uiso 1 1 calc R U
C6A C 0.7072(3) 0.15525(11) 0.7750(2) 0.0156(5) Uani 1 1 d . .
C6B C 1.2229(3) 0.13079(10) 0.73299(19) 0.0133(5) Uani 1 1 d . .
C7A C 0.6318(3) 0.14625(11) 0.8819(2) 0.0181(5) Uani 1 1 d . .
H7A H 0.6326 0.1088 0.9153 0.022 Uiso 1 1 calc R U
C7B C 1.2940(3) 0.07429(11) 0.7466(2) 0.0156(5) Uani 1 1 d . .
H7B H 1.2919 0.0555 0.8184 0.019 Uiso 1 1 calc R U
C8A C 0.5557(3) 0.19293(13) 0.9384(2) 0.0234(6) Uani 1 1 d . .
H8A H 0.5056 0.1869 1.0095 0.028 Uiso 1 1 calc R U
C8B C 1.3673(3) 0.04636(11) 0.6536(2) 0.0201(5) Uani 1 1 d . .
H8B H 1.4149 0.0089 0.6631 0.024 Uiso 1 1 calc R U
C9A C 0.5545(3) 0.24854(12) 0.8886(2) 0.0245(6) Uani 1 1 d . .
H9A H 0.5021 0.2797 0.9262 0.029 Uiso 1 1 calc R U
C9B C 1.3698(3) 0.07428(12) 0.5464(2) 0.0209(6) Uani 1 1 d . .
H9B H 1.4180 0.0553 0.4838 0.025 Uiso 1 1 calc R U
C10A C 0.6305(4) 0.25820(12) 0.7836(2) 0.0249(6) Uani 1 1 d . .
H10A H 0.6298 0.2958 0.7510 0.030 Uiso 1 1 calc R U
C10B C 1.3009(3) 0.13033(11) 0.5319(2) 0.0204(5) Uani 1 1 d . .
H10B H 1.3035 0.1489 0.4598 0.025 Uiso 1 1 calc R U
C11A C 0.7076(3) 0.21185(11) 0.7270(2) 0.0207(5) Uani 1 1 d . .
H11A H 0.7599 0.2185 0.6568 0.025 Uiso 1 1 calc R U
C11B C 1.2281(3) 0.15877(11) 0.6246(2) 0.0169(5) Uani 1 1 d . .
H11B H 1.1827 0.1965 0.6148 0.020 Uiso 1 1 calc R U
C12 C 0.7386(4) -0.05267(12) 0.8984(2) 0.0266(6) Uani 1 1 d . .
H12A H 0.6610 -0.0226 0.8697 0.040 Uiso 1 1 calc R U
H12B H 0.6841 -0.0757 0.9565 0.040 Uiso 1 1 calc R U
H12C H 0.7691 -0.0778 0.8352 0.040 Uiso 1 1 calc R U
N1A N 0.7808(3) 0.09927(9) 0.59719(17) 0.0155(4) Uani 1 1 d D .
H1A H 0.733(3) 0.1214(10) 0.5452(18) 0.023 Uiso 1 1 d D U
N1B N 1.1342(3) 0.21832(9) 0.84768(17) 0.0148(4) Uani 1 1 d D .
H1B H 1.175(3) 0.2450(9) 0.804(2) 0.022 Uiso 1 1 d D U
N3A N 0.8609(3) 0.05879(9) 0.76345(17) 0.0145(4) Uani 1 1 d . .
N3B N 1.0676(3) 0.13159(9) 0.91818(16) 0.0139(4) Uani 1 1 d . .
O1 O 0.8886(2) -0.02584(7) 0.94801(14) 0.0173(4) Uani 1 1 d . .
O2 O 0.6332(3) 0.13563(10) 0.37020(17) 0.0401(6) Uani 1 1 d . .
O3 O 0.7346(2) 0.18426(7) 0.20639(14) 0.0213(4) Uani 1 1 d . .
O4 O 0.9010(3) 0.11078(9) 0.30132(19) 0.0336(5) Uani 1 1 d . .
O5 O 0.6543(4) 0.08489(10) 0.1922(2) 0.0545(7) Uani 1 1 d . U
Cl Cl 0.73015(8) 0.12826(3) 0.26730(5) 0.01855(14) Uani 1 1 d . .
Cu Cu 0.97809(4) 0.05086(2) 0.91757(2) 0.01289(9) Uani 1 1 d . .

loop_
_atom_site_aniso_label
_atom_site_aniso_U_11
_atom_site_aniso_U_22
_atom_site_aniso_U_33
_atom_site_aniso_U_23
_atom_site_aniso_U_13
_atom_site_aniso_U_12
C2A 0.0121(12) 0.0139(11) 0.0140(11) 0.0012(10) -0.0009(9) -0.0020(9)
C2B 0.0109(11) 0.0139(11) 0.0133(11) 0.0003(10) -0.0013(9) 0.0001(9)
C4A 0.0177(13) 0.0134(12) 0.0180(12) -0.0016(10) 0.0011(10) 0.0008(10)
C4B 0.0171(12) 0.0218(13) 0.0121(11) -0.0032(10) 0.0024(9) 0.0002(11)
C5A 0.0199(13) 0.0173(12) 0.0145(11) -0.0032(10) 0.0018(10) 0.0001(10)
C5B 0.0164(12) 0.0201(12) 0.0170(12) -0.0051(11) -0.0001(10) 0.0016(11)
C6A 0.0137(12) 0.0177(12) 0.0151(11) -0.0002(10) -0.0025(9) 0.0023(10)
C6B 0.0119(11) 0.0151(11) 0.0129(11) -0.0006(10) 0.0019(9) -0.0029(10)
C7A 0.0149(12) 0.0219(13) 0.0172(12) 0.0008(11) -0.0021(10) 0.0000(10)
C7B 0.0131(12) 0.0137(11) 0.0202(12) 0.0023(10) 0.0033(9) -0.0014(10)
C8A 0.0149(13) 0.0357(16) 0.0194(13) -0.0066(12) -0.0008(10) 0.0010(12)
C8B 0.0165(13) 0.0148(12) 0.0291(14) -0.0033(11) 0.0029(11) 0.0000(10)
C9A 0.0216(14) 0.0261(14) 0.0252(14) -0.0101(12) -0.0080(11) 0.0092(12)
C9B 0.0186(13) 0.0227(13) 0.0221(13) -0.0083(11) 0.0086(10) -0.0069(11)
C10A 0.0291(15) 0.0174(13) 0.0275(14) 0.0014(11) -0.0091(12) 0.0072(12)
C10B 0.0234(14) 0.0228(13) 0.0155(12) 0.0012(11) 0.0056(10) -0.0031(11)
C11A 0.0229(14) 0.0213(13) 0.0176(12) 0.0018(11) -0.0025(10) 0.0016(11)
C11B 0.0185(13) 0.0150(12) 0.0174(12) 0.0013(10) 0.0029(10) -0.0014(10)
C12 0.0241(14) 0.0277(15) 0.0271(14) 0.0086(12) -0.0102(11) -0.0104(12)
N1A 0.0168(11) 0.0166(10) 0.0130(10) 0.0032(8) -0.0015(8) 0.0010(9)
N1B 0.0161(11) 0.0127(10) 0.0158(10) -0.0004(8) 0.0024(8) -0.0017(8)
N3A 0.0150(10) 0.0145(10) 0.0139(10) 0.0000(8) -0.0006(8) -0.0013(8)
N3B 0.0130(10) 0.0176(10) 0.0111(9) 0.0002(8) 0.0012(8) -0.0013(8)
O1 0.0168(9) 0.0169(8) 0.0177(8) 0.0056(7) -0.0063(7) -0.0056(7)
O2 0.0334(12) 0.0606(15) 0.0276(11) 0.0229(11) 0.0158(9) 0.0170(11)
O3 0.0323(11) 0.0153(9) 0.0168(8) 0.0029(7) 0.0082(8) 0.0034(8)
O4 0.0266(11) 0.0244(10) 0.0500(13) 0.0085(10) 0.0052(9) 0.0106(9)
O5 0.0817(19) 0.0342(13) 0.0458(14) 0.0033(11) -0.0213(13) -0.0294(13)
Cl 0.0210(3) 0.0171(3) 0.0176(3) 0.0031(2) 0.0012(2) -0.0030(2)
Cu 0.01357(16) 0.01326(15) 0.01175(15) 0.00298(12) -0.00069(11) -0.00157(12)

loop_
_atom_type_symbol
_atom_type_description
_atom_type_scat_dispersion_real
_atom_type_scat_dispersion_imag
_atom_type_scat_source
C C 0.0033 0.0016 'International Tables Vol C Tables 4.2.6.8 and 6.1.1.4'
H H 0.0000 0.0000 'International Tables Vol C Tables 4.2.6.8 and 6.1.1.4'
N N 0.0061 0.0033 'International Tables Vol C Tables 4.2.6.8 and 6.1.1.4'
O O 0.0106 0.0060 'International Tables Vol C Tables 4.2.6.8 and 6.1.1.4'
Cl Cl 0.1484 0.1585 'International Tables Vol C Tables 4.2.6.8 and 6.1.1.4'
Cu Cu 0.3201 1.2651 'International Tables Vol C Tables 4.2.6.8 and 6.1.1.4'

loop_
_geom_angle_atom_site_label_1
_geom_angle_atom_site_label_2
_geom_angle_atom_site_label_3
_geom_angle
_geom_angle_site_symmetry_1
_geom_angle_site_symmetry_3
N3A C2A N1A 109.0(2) . .
N3A C2A C6A 126.8(2) . .
N1A C2A C6A 124.2(2) . .
N3B C2B N1B 109.7(2) . .
N3B C2B C6B 125.4(2) . .
N1B C2B C6B 124.9(2) . .
C5A C4A N3A 109.1(2) . .
C5A C4A H4A 125.5 . .
N3A C4A H4A 125.5 . .
C5B C4B N3B 109.5(2) . .
C5B C4B H4B 125.3 . .
N3B C4B H4B 125.3 . .
C4A C5A N1A 106.3(2) . .
C4A C5A H5A 126.9 . .
N1A C5A H5A 126.9 . .
C4B C5B N1B 106.0(2) . .
C4B C5B H5B 127.0 . .
N1B C5B H5B 127.0 . .
C11A C6A C7A 119.3(2) . .
C11A C6A C2A 120.9(2) . .
C7A C6A C2A 119.8(2) . .
C11B C6B C7B 119.2(2) . .
C11B C6B C2B 120.8(2) . .
C7B C6B C2B 120.0(2) . .
C8A C7A C6A 120.2(2) . .
C8A C7A H7A 119.9 . .
C6A C7A H7A 119.9 . .
C8B C7B C6B 120.3(2) . .
C8B C7B H7B 119.8 . .
C6B C7B H7B 119.8 . .
C9A C8A C7A 119.9(2) . .
C9A C8A H8A 120.1 . .
C7A C8A H8A 120.1 . .
C9B C8B C7B 119.9(2) . .
C9B C8B H8B 120.1 . .
C7B C8B H8B 120.1 . .
C10A C9A C8A 120.6(2) . .
C10A C9A H9A 119.7 . .
C8A C9A H9A 119.7 . .
C8B C9B C10B 120.4(2) . .
C8B C9B H9B 119.8 . .
C10B C9B H9B 119.8 . .
C9A C10A C11A 119.9(2) . .
C9A C10A H10A 120.0 . .
C11A C10A H10A 120.0 . .
C11B C10B C9B 120.1(2) . .
C11B C10B H10B 119.9 . .
C9B C10B H10B 119.9 . .
C10A C11A C6A 120.2(2) . .
C10A C11A H11A 119.9 . .
C6A C11A H11A 119.9 . .
C10B C11B C6B 120.1(2) . .
C10B C11B H11B 120.0 . .
C6B C11B H11B 120.0 . .
O1 C12 H12A 109.5 . .
O1 C12 H12B 109.5 . .
H12A C12 H12B 109.5 . .
O1 C12 H12C 109.5 . .
H12A C12 H12C 109.5 . .
H12B C12 H12C 109.5 . .
C2A N1A C5A 108.6(2) . .
C2A N1A H1A 128.5(19) . .
C5A N1A H1A 122.5(19) . .
C2B N1B C5B 108.5(2) . .
C2B N1B H1B 126.5(19) . .
C5B N1B H1B 124.9(19) . .
C2A N3A C4A 106.97(19) . .
C2A N3A Cu 129.72(16) . .
C4A N3A Cu 119.56(16) . .
C2B N3B C4B 106.3(2) . .
C2B N3B Cu 127.26(16) . .
C4B N3B Cu 123.30(16) . .
C12 O1 Cu 128.14(15) . .
C12 O1 Cu 127.71(15) . 3_757
Cu O1 Cu 103.07(8) . 3_757
O5 Cl O4 109.65(15) . .
O5 Cl O2 111.06(16) . .
O4 Cl O2 108.78(12) . .
O5 Cl O3 109.20(12) . .
O4 Cl O3 109.55(11) . .
O2 Cl O3 108.58(12) . .
O1 Cu O1 76.93(8) . 3_757
O1 Cu N3B 169.16(7) . .
O1 Cu N3B 95.22(8) 3_757 .
O1 Cu N3A 95.01(7) . .
O1 Cu N3A 166.25(8) 3_757 .
N3B Cu N3A 94.09(8) . .
O1 Cu Cu 38.51(5) . 3_757
O1 Cu Cu 38.41(5) 3_757 3_757
N3B Cu Cu 133.21(6) . 3_757
N3A Cu Cu 132.59(6) . 3_757

loop_
_geom_bond_atom_site_label_1
_geom_bond_atom_site_label_2
_geom_bond_distance
_geom_bond_site_symmetry_2
C2A N3A 1.332(3) .
C2A N1A 1.356(3) .
C2A C6A 1.462(3) .
C2B N3B 1.337(3) .
C2B N1B 1.348(3) .
C2B C6B 1.464(3) .
C4A C5A 1.353(3) .
C4A N3A 1.383(3) .
C4A H4A 0.9300 .
C4B C5B 1.355(4) .
C4B N3B 1.382(3) .
C4B H4B 0.9300 .
C5A N1A 1.369(3) .
C5A H5A 0.9300 .
C5B N1B 1.373(3) .
C5B H5B 0.9300 .
C6A C11A 1.396(3) .
C6A C7A 1.398(3) .
C6B C11B 1.399(3) .
C6B C7B 1.401(3) .
C7A C8A 1.386(4) .
C7A H7A 0.9300 .
C7B C8B 1.384(3) .
C7B H7B 0.9300 .
C8A C9A 1.383(4) .
C8A H8A 0.9300 .
C8B C9B 1.385(4) .
C8B H8B 0.9300 .
C9A C10A 1.383(4) .
C9A H9A 0.9300 .
C9B C10B 1.386(4) .
C9B H9B 0.9300 .
C10A C11A 1.385(4) .
C10A H10A 0.9300 .
C10B C11B 1.385(3) .
C10B H10B 0.9300 .
C11A H11A 0.9300 .
C11B H11B 0.9300 .
C12 O1 1.419(3) .
C12 H12A 0.9600 .
C12 H12B 0.9600 .
C12 H12C 0.9600 .
N1A H1A 0.855(10) .
N1B H1B 0.855(10) .
N3A Cu 1.9693(19) .
N3B Cu 1.957(2) .
O1 Cu 1.9097(16) .
O1 Cu 1.9139(16) 3_757
O2 Cl 1.438(2) .
O3 Cl 1.4497(17) .
O4 Cl 1.430(2) .
O5 Cl 1.421(2) .
Cu O1 1.9139(16) 3_757
Cu Cu 2.9939(5) 3_757
